data_4318011
loop_
_publ_author_name
'Ryo Horikoshi'
'Tomoyuki Mochida'
'Hiroshi Moriyama'

_publ_contact_author_address
;
Department of Chemistry, Faculty of Science, Toho University
Miyama 2-2-1, Funabashi, Chiba, 274-8510, Japan
;
_publ_contact_author_email ' mochida@chem.sci.toho-u.ac.jp '
_publ_contact_author_fax ' +81-47-472-4406 '
_publ_contact_author_name ' Dr. Tomoyuki Mochida '
_publ_contact_author_phone ' +81-47-472-4406 '
_publ_section_title
;
 Synthesis and Characterization of Redox-Active Coordination Polymers
 Generated from Ferrocene-Containing Bridging Ligands
;
_journal_name_full 'Inorganic Chemistry'
_journal_page_first 3017
_journal_page_last 3024
_journal_paper_doi 10.1021/ic011176k
_journal_volume 41
_journal_year 2002
_chemical_formula_moiety 'C15 H9 F6 Fe N O2 S Zn '
_chemical_formula_sum 'C30 H18 F12 Fe N2 O4 S2 Zn'
_chemical_formula_weight 883.81
_space_group_IT_number 2
_symmetry_cell_setting triclinic
_symmetry_Int_Tables_number 2
_symmetry_space_group_name_Hall '-P 1'
_symmetry_space_group_name_H-M 'P -1'
_cell_angle_alpha 112.57(4)
_cell_angle_beta 99.01(4)
_cell_angle_gamma 93.35(4)
_cell_formula_units_Z 1
_cell_length_a 10.295(3)
_cell_length_b 10.763(8)
_cell_length_c 8.386(6)
_cell_measurement_reflns_used 25
_cell_measurement_temperature 296.2
_cell_measurement_theta_max 14.9
_cell_measurement_theta_min 14.4
_cell_volume 840.3(10)
_computing_cell_refinement 'MSC/AFC Diffractometer Control'
_computing_data_collection 'MSC/AFC Diffractometer Control'
_computing_data_reduction 'teXsan Ver. 1.11'
_computing_publication_material 'teXsan Ver. 1.11'
_computing_structure_refinement 'teXsan Ver. 1.10'
_computing_structure_solution SIR92
_diffrn_measured_fraction_theta_full 1.0026
_diffrn_measured_fraction_theta_max 1.0026
_diffrn_measurement_device_type 'Rigaku AFC5S'
_diffrn_measurement_method \w-2\q
_diffrn_radiation_type 'Mo K\a'
_diffrn_radiation_wavelength 0.7107
_diffrn_reflns_av_R_equivalents 0.017
_diffrn_reflns_limit_h_max 13
_diffrn_reflns_limit_h_min 0
_diffrn_reflns_limit_k_max 13
_diffrn_reflns_limit_k_min -13
_diffrn_reflns_limit_l_max 10
_diffrn_reflns_limit_l_min -10
_diffrn_reflns_number 4056
_diffrn_reflns_theta_full 27.49
_diffrn_reflns_theta_max 27.49
_diffrn_standards_decay_% 1.26
_diffrn_standards_interval_count 150
_diffrn_standards_number 3
_exptl_absorpt_coefficient_mu 1.375
_exptl_absorpt_correction_T_max 0.999
_exptl_absorpt_correction_T_min 0.687
_exptl_absorpt_correction_type psi-scan
_exptl_absorpt_process_details '(North, Phillips & Mathews, 1968)'
_exptl_crystal_colour orange
_exptl_crystal_density_diffrn 1.746
_exptl_crystal_density_method 'not measured'
_exptl_crystal_description prismatic
_exptl_crystal_size_max 0.800
_exptl_crystal_size_mid 0.500
_exptl_crystal_size_min 0.200
_refine_diff_density_max 1.11
_refine_diff_density_min -0.66
_refine_ls_extinction_method none
_refine_ls_goodness_of_fit_ref 2.075
_refine_ls_hydrogen_treatment noref
_refine_ls_number_parameters 238
_refine_ls_number_reflns 4056
_refine_ls_R_factor_gt 0.0659
_refine_ls_shift/su_max 0.0043
_refine_ls_structure_factor_coef Fsqd
_refine_ls_weighting_details 'w = 1/[\s^2^(Fo^2^) + (0.05000(Max(Fo^2^,0) + 2Fc^2^)/3)^2^]'
_refine_ls_weighting_scheme calc
_refine_ls_wR_factor_ref 0.1900
_reflns_number_gt 2913
_reflns_number_total 3843
_reflns_threshold_expression F^2^>2.0\s(F^2^)
_cod_data_source_file ic011176k_3.cif
_cod_data_source_block compound_4
_cod_original_sg_symbol_H-M 'P -1 '
_cod_original_formula_sum 'C30 H18 F12 Fe N2 O4 S2 Zn '
_cod_database_code 4318011

loop_
_symmetry_equiv_pos_as_xyz
x,y,z
-x,-y,-z

loop_
_atom_site_label
_atom_site_type_symbol
_atom_site_fract_x
_atom_site_fract_y
_atom_site_fract_z
_atom_site_U_iso_or_equiv
_atom_site_adp_type
_atom_site_occupancy
_atom_site_calc_flag
_atom_site_refinement_flags
_atom_site_disorder_assembly
_atom_site_disorder_group
Zn(1) Zn 0.5000 0.5000 0.5000 0.0384(2) Uani 1.00 d S . .
Fe(1) Fe 0.0000 1.0000 0.0000 0.0571(3) Uani 1.00 d S . .
S(1) S 0.1882(2) 0.9822(2) 0.3444(2) 0.0787(5) Uani 1.00 d . . .
F(1) F 0.1280(4) 0.2958(4) 0.6255(6) 0.100(1) Uani 1.00 d . . .
F(2) F 0.0659(4) 0.4760(6) 0.639(1) 0.145(3) Uani 1.00 d . . .
F(3) F 0.1333(5) 0.4513(5) 0.8698(6) 0.126(2) Uani 1.00 d . . .
F(4) F 0.629(1) 0.7489(6) 1.1400(9) 0.239(3) Uani 1.00 d . . .
F(5) F 0.4656(6) 0.8271(8) 1.1381(9) 0.237(3) Uani 1.00 d . . .
F(6) F 0.598(1) 0.8720(6) 1.0289(8) 0.212(3) Uani 1.00 d . . .
O(1) O 0.3292(3) 0.4255(3) 0.5646(4) 0.0448(9) Uani 1.00 d . . .
O(2) O 0.5609(3) 0.6287(3) 0.7646(4) 0.0414(8) Uani 1.00 d . . .
N(1) N 0.3913(4) 0.6520(4) 0.4568(5) 0.042(1) Uani 1.00 d . . .
C(1) C 0.4332(6) 0.7856(5) 0.5496(6) 0.053(1) Uani 1.00 d . . .
C(2) C 0.3695(7) 0.8858(5) 0.5197(7) 0.059(2) Uani 1.00 d . . .
C(3) C 0.2583(6) 0.8500(5) 0.3858(6) 0.049(1) Uani 1.00 d . . .
C(4) C 0.2130(5) 0.7125(5) 0.2905(7) 0.048(1) Uani 1.00 d . . .
C(5) C 0.2812(5) 0.6188(5) 0.3316(7) 0.047(1) Uani 1.00 d . . .
C(6) C 0.0976(6) 0.8987(5) 0.1289(8) 0.058(2) Uani 1.00 d . . .
C(7) C -0.0369(7) 0.8478(7) 0.078(1) 0.088(3) Uani 1.00 d . . .
C(8) C -0.0705(9) 0.7990(7) -0.105(2) 0.116(3) Uani 1.00 d . . .
C(9) C 0.040(1) 0.8193(7) -0.169(1) 0.101(3) Uani 1.00 d . . .
C(10) C 0.1467(7) 0.8812(6) -0.0269(9) 0.070(2) Uani 1.00 d . . .
C(11) C 0.1551(6) 0.4249(6) 0.7105(8) 0.059(2) Uani 1.00 d . . .
C(12) C 0.2933(5) 0.4821(5) 0.7072(6) 0.041(1) Uani 1.00 d . . .
C(13) C 0.3599(5) 0.5913(5) 0.8577(6) 0.051(1) Uani 1.00 d . . .
C(14) C 0.4851(5) 0.6542(4) 0.8733(6) 0.041(1) Uani 1.00 d . . .
C(15) C 0.5434(5) 0.7742(6) 1.0469(7) 0.056(1) Uani 1.00 d . . .
H(1) H 0.5108 0.8107 0.6415 0.0760 Uiso 1.00 calc . . .
H(2) H 0.4014 0.9802 0.5896 0.0760 Uiso 1.00 calc . . .
H(3) H 0.1364 0.6835 0.1970 0.0760 Uiso 1.00 calc . . .
H(4) H 0.2482 0.5235 0.2670 0.0760 Uiso 1.00 calc . . .
H(5) H -0.0962 0.8464 0.1577 0.0760 Uiso 1.00 calc . . .
H(6) H -0.1579 0.7610 -0.1752 0.0760 Uiso 1.00 calc . . .
H(7) H 0.0426 0.7967 -0.2917 0.0760 Uiso 1.00 calc . . .
H(8) H 0.2375 0.9071 -0.0327 0.0760 Uiso 1.00 calc . . .
H(9) H 0.3161 0.6246 0.9563 0.0760 Uiso 1.00 calc . . .

loop_
_atom_site_aniso_label
_atom_site_aniso_U_11
_atom_site_aniso_U_22
_atom_site_aniso_U_33
_atom_site_aniso_U_12
_atom_site_aniso_U_13
_atom_site_aniso_U_23
Zn(1) 0.0455(4) 0.0359(4) 0.0333(4) 0.0091(3) 0.0084(3) 0.0125(3)
Fe(1) 0.0522(6) 0.0381(5) 0.0829(8) 0.0050(5) -0.0080(6) 0.0343(5)
S(1) 0.112(1) 0.0432(8) 0.075(1) 0.0326(8) -0.0017(10) 0.0216(7)
F(1) 0.097(3) 0.063(2) 0.112(3) -0.031(2) 0.042(3) 0.001(2)
F(2) 0.050(2) 0.153(5) 0.279(8) 0.013(3) 0.018(3) 0.141(6)
F(3) 0.110(3) 0.152(4) 0.073(3) -0.059(3) 0.046(3) -0.002(3)
F(4) 0.35(1) 0.110(5) 0.125(5) 0.055(6) -0.157(7) -0.022(4)
F(5) 0.107(4) 0.247(8) 0.151(5) -0.074(5) 0.063(4) -0.145(6)
F(6) 0.37(1) 0.083(4) 0.107(4) -0.108(6) 0.050(6) -0.028(3)
O(1) 0.049(2) 0.041(2) 0.039(2) -0.001(1) 0.009(1) 0.012(1)
O(2) 0.040(2) 0.046(2) 0.035(2) 0.006(1) 0.007(1) 0.012(1)
N(1) 0.050(2) 0.036(2) 0.041(2) 0.007(2) 0.006(2) 0.018(2)
C(1) 0.070(3) 0.042(3) 0.042(3) 0.002(2) -0.002(2) 0.017(2)
C(2) 0.087(4) 0.035(2) 0.046(3) 0.012(3) -0.002(3) 0.012(2)
C(3) 0.067(3) 0.039(2) 0.049(3) 0.020(2) 0.016(2) 0.021(2)
C(4) 0.046(3) 0.045(3) 0.054(3) 0.009(2) 0.008(2) 0.023(2)
C(5) 0.048(3) 0.034(2) 0.055(3) 0.004(2) 0.005(2) 0.017(2)
C(6) 0.055(3) 0.042(3) 0.082(4) 0.013(2) 0.003(3) 0.033(3)
C(7) 0.059(4) 0.073(4) 0.160(8) 0.007(3) 0.003(4) 0.085(5)
C(8) 0.094(6) 0.046(4) 0.18(1) -0.012(4) -0.061(7) 0.053(5)
C(9) 0.153(9) 0.047(4) 0.080(5) 0.030(5) -0.029(5) 0.016(3)
C(10) 0.071(4) 0.062(4) 0.086(4) 0.030(3) 0.015(3) 0.036(3)
C(11) 0.053(3) 0.054(3) 0.064(3) 0.001(3) 0.016(3) 0.017(3)
C(12) 0.043(2) 0.038(2) 0.045(2) 0.004(2) 0.008(2) 0.019(2)
C(13) 0.050(3) 0.051(3) 0.045(3) -0.001(2) 0.015(2) 0.011(2)
C(14) 0.050(3) 0.035(2) 0.036(2) 0.008(2) 0.009(2) 0.013(2)
C(15) 0.046(3) 0.063(3) 0.039(3) -0.007(2) 0.008(2) 0.002(2)

loop_
_atom_type_symbol
_atom_type_description
_atom_type_scat_dispersion_real
_atom_type_scat_dispersion_imag
_atom_type_scat_source
C C 0.003 0.002
;International Tables for Crystallography
(1992, Vol. C, Tables 4.2.6.8 and 6.1.1.1)
;
H H 0.000 0.000
;International Tables for Crystallography
(1992, Vol. C, Table 6.1.1.2)
;
N N 0.006 0.003
;International Tables for Crystallography
(1992, Vol. C, Tables 4.2.6.8 and 6.1.1.1)
;
O O 0.011 0.006
;International Tables for Crystallography
(1992, Vol. C, Tables 4.2.6.8 and 6.1.1.1)
;
F F 0.017 0.010
;International Tables for Crystallography
(1992, Vol. C, Tables 4.2.6.8 and 6.1.1.1)
;
S S 0.125 0.123
;International Tables for Crystallography
(1992, Vol. C, Tables 4.2.6.8 and 6.1.1.1)
;
Fe Fe 0.346 0.844
;International Tables for Crystallography
(1992, Vol. C, Tables 4.2.6.8 and 6.1.1.1)
;
Zn Zn 0.284 1.430
;International Tables for Crystallography
(1992, Vol. C, Tables 4.2.6.8 and 6.1.1.1)
;

loop_
_geom_angle_atom_site_label_1
_geom_angle_atom_site_label_2
_geom_angle_atom_site_label_3
_geom_angle
_geom_angle_site_symmetry_1
_geom_angle_site_symmetry_2
_geom_angle_site_symmetry_3
_geom_angle_publ_flag
O(1) Zn(1) O(1) 180.0 . 2_666 0_555 yes
O(1) Zn(1) O(2) 88.5(1) . . 0_555 yes
O(1) Zn(1) O(2) 91.5(1) . 2_666 0_555 yes
O(1) Zn(1) N(1) 88.5(1) . . 0_555 yes
O(1) Zn(1) N(1) 91.5(1) . 2_666 0_555 yes
O(1) Zn(1) O(2) 91.5(1) 2_666 . 0_555 yes
O(1) Zn(1) O(2) 88.5(1) 2_666 2_666 0_555 yes
O(1) Zn(1) N(1) 91.5(1) 2_666 . 0_555 yes
O(1) Zn(1) N(1) 88.5(1) 2_666 2_666 0_555 yes
O(2) Zn(1) O(2) 180.0 . 2_666 0_555 yes
O(2) Zn(1) N(1) 89.8(1) . . 0_555 yes
O(2) Zn(1) N(1) 90.2(1) . 2_666 0_555 yes
O(2) Zn(1) N(1) 90.2(1) 2_666 . 0_555 yes
O(2) Zn(1) N(1) 89.8(1) 2_666 2_666 0_555 yes
N(1) Zn(1) N(1) 180.0000(1) . 2_666 0_555 yes
C(6) Fe(1) C(6) 180.0 . 2_575 0_555 yes
C(6) Fe(1) C(7) 40.4(2) . . 0_555 yes
C(6) Fe(1) C(7) 139.6(2) . 2_575 0_555 yes
C(6) Fe(1) C(8) 67.8(3) . . 0_555 yes
C(6) Fe(1) C(8) 112.2(3) . 2_575 0_555 yes
C(6) Fe(1) C(9) 68.3(3) . . 0_555 yes
C(6) Fe(1) C(9) 111.7(3) . 2_575 0_555 yes
C(6) Fe(1) C(10) 41.3(3) . . 0_555 yes
C(6) Fe(1) C(10) 138.7(3) . 2_575 0_555 yes
C(6) Fe(1) C(7) 139.6(2) 2_575 . 0_555 yes
C(6) Fe(1) C(7) 40.4(2) 2_575 2_575 0_555 yes
C(6) Fe(1) C(8) 112.2(3) 2_575 . 0_555 yes
C(6) Fe(1) C(8) 67.8(3) 2_575 2_575 0_555 yes
C(6) Fe(1) C(9) 111.7(3) 2_575 . 0_555 yes
C(6) Fe(1) C(9) 68.3(3) 2_575 2_575 0_555 yes
C(6) Fe(1) C(10) 138.7(3) 2_575 . 0_555 yes
C(6) Fe(1) C(10) 41.3(3) 2_575 2_575 0_555 yes
C(7) Fe(1) C(7) 180.0 . 2_575 0_555 yes
C(7) Fe(1) C(8) 40.2(4) . . 0_555 yes
C(7) Fe(1) C(8) 139.8(4) . 2_575 0_555 yes
C(7) Fe(1) C(9) 67.4(4) . . 0_555 yes
C(7) Fe(1) C(9) 112.6(4) . 2_575 0_555 yes
C(7) Fe(1) C(10) 68.4(3) . . 0_555 yes
C(7) Fe(1) C(10) 111.6(3) . 2_575 0_555 yes
C(7) Fe(1) C(8) 139.8(4) 2_575 . 0_555 yes
C(7) Fe(1) C(8) 40.2(4) 2_575 2_575 0_555 yes
C(7) Fe(1) C(9) 112.6(4) 2_575 . 0_555 yes
C(7) Fe(1) C(9) 67.4(4) 2_575 2_575 0_555 yes
C(7) Fe(1) C(10) 111.6(3) 2_575 . 0_555 yes
C(7) Fe(1) C(10) 68.4(3) 2_575 2_575 0_555 yes
C(8) Fe(1) C(8) 180.0 . 2_575 0_555 yes
C(8) Fe(1) C(9) 39.4(4) . . 0_555 yes
C(8) Fe(1) C(9) 140.6(4) . 2_575 0_555 yes
C(8) Fe(1) C(10) 67.5(3) . . 0_555 yes
C(8) Fe(1) C(10) 112.5(3) . 2_575 0_555 yes
C(8) Fe(1) C(9) 140.6(4) 2_575 . 0_555 yes
C(8) Fe(1) C(9) 39.4(4) 2_575 2_575 0_555 yes
C(8) Fe(1) C(10) 112.5(3) 2_575 . 0_555 yes
C(8) Fe(1) C(10) 67.5(3) 2_575 2_575 0_555 yes
C(9) Fe(1) C(9) 180.0 . 2_575 0_555 yes
C(9) Fe(1) C(10) 40.6(3) . . 0_555 yes
C(9) Fe(1) C(10) 139.4(3) . 2_575 0_555 yes
C(9) Fe(1) C(10) 139.4(3) 2_575 . 0_555 yes
C(9) Fe(1) C(10) 40.6(3) 2_575 2_575 0_555 yes
C(10) Fe(1) C(10) 180.0 . 2_575 0_555 yes
C(3) S(1) C(6) 102.6(2) . . 0_555 yes
Zn(1) O(1) C(12) 123.5(3) . . 0_555 yes
Zn(1) O(2) C(14) 123.2(3) . . 0_555 yes
Zn(1) N(1) C(1) 121.5(3) . . 0_555 yes
Zn(1) N(1) C(5) 121.6(3) . . 0_555 yes
C(1) N(1) C(5) 116.9(4) . . 0_555 yes
N(1) C(1) C(2) 123.1(5) . . 0_555 yes
C(1) C(2) C(3) 119.5(5) . . 0_555 yes
S(1) C(3) C(2) 117.3(4) . . 0_555 yes
S(1) C(3) C(4) 124.6(4) . . 0_555 yes
C(2) C(3) C(4) 118.1(4) . . 0_555 yes
C(3) C(4) C(5) 118.7(5) . . 0_555 yes
N(1) C(5) C(4) 123.8(4) . . 0_555 yes
Fe(1) C(6) S(1) 121.8(3) . . 0_555 yes
Fe(1) C(6) C(7) 70.0(3) . . 0_555 yes
Fe(1) C(6) C(10) 69.5(3) . . 0_555 yes
S(1) C(6) C(7) 127.0(6) . . 0_555 yes
S(1) C(6) C(10) 125.5(5) . . 0_555 yes
C(7) C(6) C(10) 107.4(6) . . 0_555 yes
Fe(1) C(7) C(6) 69.5(3) . . 0_555 yes
Fe(1) C(7) C(8) 70.4(4) . . 0_555 yes
C(6) C(7) C(8) 108.1(8) . . 0_555 yes
Fe(1) C(8) C(7) 69.4(4) . . 0_555 yes
Fe(1) C(8) C(9) 70.1(4) . . 0_555 yes
C(7) C(8) C(9) 108.9(7) . . 0_555 yes
Fe(1) C(9) C(8) 70.5(5) . . 0_555 yes
Fe(1) C(9) C(10) 69.3(4) . . 0_555 yes
C(8) C(9) C(10) 108.7(8) . . 0_555 yes
Fe(1) C(10) C(6) 69.2(3) . . 0_555 yes
Fe(1) C(10) C(9) 70.1(4) . . 0_555 yes
C(6) C(10) C(9) 106.9(7) . . 0_555 yes
F(1) C(11) F(2) 105.7(6) . . 0_555 yes
F(1) C(11) F(3) 106.3(5) . . 0_555 yes
F(1) C(11) C(12) 113.9(5) . . 0_555 yes
F(2) C(11) F(3) 105.8(6) . . 0_555 yes
F(2) C(11) C(12) 110.6(5) . . 0_555 yes
F(3) C(11) C(12) 113.8(5) . . 0_555 yes
O(1) C(12) C(11) 113.8(4) . . 0_555 yes
O(1) C(12) C(13) 128.8(4) . . 0_555 yes
C(11) C(12) C(13) 117.4(4) . . 0_555 yes
C(12) C(13) C(14) 123.8(4) . . 0_555 yes
O(2) C(14) C(13) 129.8(4) . . 0_555 yes
O(2) C(14) C(15) 113.0(4) . . 0_555 yes
C(13) C(14) C(15) 117.2(4) . . 0_555 yes
F(4) C(15) F(5) 106.3(8) . . 0_555 yes
F(4) C(15) F(6) 102.8(8) . . 0_555 yes
F(4) C(15) C(14) 114.0(6) . . 0_555 yes
F(5) C(15) F(6) 101.6(8) . . 0_555 yes
F(5) C(15) C(14) 116.4(5) . . 0_555 yes
F(6) C(15) C(14) 114.1(5) . . 0_555 yes

loop_
_geom_bond_atom_site_label_1
_geom_bond_atom_site_label_2
_geom_bond_distance
_geom_bond_site_symmetry_1
_geom_bond_site_symmetry_2
_geom_bond_publ_flag
Zn(1) O(1) 2.120(3) . . yes
Zn(1) O(1) 2.120(3) . 2_666 yes
Zn(1) O(2) 2.083(3) . . yes
Zn(1) O(2) 2.083(3) . 2_666 yes
Zn(1) N(1) 2.145(4) . . yes
Zn(1) N(1) 2.145(4) . 2_666 yes
Fe(1) C(6) 2.015(5) . . yes
Fe(1) C(6) 2.015(5) . 2_575 yes
Fe(1) C(7) 2.021(6) . . yes
Fe(1) C(7) 2.021(6) . 2_575 yes
Fe(1) C(8) 2.034(7) . . yes
Fe(1) C(8) 2.034(7) . 2_575 yes
Fe(1) C(9) 2.029(7) . . yes
Fe(1) C(9) 2.029(7) . 2_575 yes
Fe(1) C(10) 2.019(6) . . yes
Fe(1) C(10) 2.019(6) . 2_575 yes
S(1) C(3) 1.757(5) . . yes
S(1) C(6) 1.753(6) . . yes
F(1) C(11) 1.285(7) . . yes
F(2) C(11) 1.282(7) . . yes
F(3) C(11) 1.314(7) . . yes
F(4) C(15) 1.201(8) . . yes
F(5) C(15) 1.209(7) . . yes
F(6) C(15) 1.237(8) . . yes
O(1) C(12) 1.242(5) . . yes
O(2) C(14) 1.253(5) . . yes
N(1) C(1) 1.350(6) . . yes
N(1) C(5) 1.344(6) . . yes
C(1) C(2) 1.376(7) . . yes
C(2) C(3) 1.390(8) . . yes
C(3) C(4) 1.394(7) . . yes
C(4) C(5) 1.380(7) . . yes
C(6) C(7) 1.395(9) . . yes
C(6) C(10) 1.423(9) . . yes
C(7) C(8) 1.39(1) . . yes
C(8) C(9) 1.37(1) . . yes
C(9) C(10) 1.40(1) . . yes
C(11) C(12) 1.526(7) . . yes
C(12) C(13) 1.393(7) . . yes
C(13) C(14) 1.383(7) . . yes
C(14) C(15) 1.530(6) . . yes

loop_
_geom_torsion_atom_site_label_1
_geom_torsion_atom_site_label_2
_geom_torsion_atom_site_label_3
_geom_torsion_atom_site_label_4
_geom_torsion
_geom_torsion_site_symmetry_1
_geom_torsion_site_symmetry_2
_geom_torsion_site_symmetry_3
_geom_torsion_site_symmetry_4
_geom_torsion_publ_flag
Zn(1) O(1) C(12) C(11) 169.4(3) 0_555 14_1 5_555 55_5 yes
Zn(1) O(1) C(12) C(13) -8.1(7) 0_555 14_1 5_555 55_5 yes
Zn(1) O(1) C(12) C(11) -169.4(3) 0_555 14_1 5_555 55_5 yes
Zn(1) O(1) C(12) C(13) 8.1(7) 0_555 14_1 5_555 55_5 yes
Zn(1) O(2) C(14) C(13) 12.3(7) 0_555 14_1 5_555 55_5 yes
Zn(1) O(2) C(14) C(15) -167.1(3) 0_555 14_1 5_555 55_5 yes
Zn(1) O(2) C(14) C(13) -12.3(7) 0_555 14_1 5_555 55_5 yes
Zn(1) O(2) C(14) C(15) 167.1(3) 0_555 14_1 5_555 55_5 yes
Zn(1) N(1) C(1) C(2) 176.8(4) 0_555 14_1 5_555 55_5 yes
Zn(1) N(1) C(5) C(4) -175.4(4) 0_555 14_1 5_555 55_5 yes
Zn(1) N(1) C(1) C(2) -176.8(4) 0_555 14_1 5_555 55_5 yes
Zn(1) N(1) C(5) C(4) 175.4(4) 0_555 14_1 5_555 55_5 yes
Fe(1) C(6) S(1) C(3) -176.9(3) 0_555 14_1 5_555 55_5 yes
Fe(1) C(6) C(7) C(8) 60.1(5) 0_555 14_1 5_555 55_5 yes
Fe(1) C(6) C(10) C(9) -60.2(4) 0_555 14_1 5_555 55_5 yes
Fe(1) C(6) S(1) C(3) 176.9(3) 0_555 14_1 5_555 55_5 yes
Fe(1) C(6) C(7) C(8) -60.1(5) 0_555 14_1 5_555 55_5 yes
Fe(1) C(6) C(10) C(9) 60.2(4) 0_555 14_1 5_555 55_5 yes
Fe(1) C(7) C(6) S(1) 115.3(4) 0_555 14_1 5_555 55_5 yes
Fe(1) C(7) C(6) C(10) -59.7(4) 0_555 14_1 5_555 55_5 yes
Fe(1) C(7) C(8) C(9) 59.1(5) 0_555 14_1 5_555 55_5 yes
Fe(1) C(7) C(6) S(1) -115.3(4) 0_555 14_1 5_555 55_5 yes
Fe(1) C(7) C(6) C(10) 59.7(4) 0_555 14_1 5_555 55_5 yes
Fe(1) C(7) C(8) C(9) -59.1(5) 0_555 14_1 5_555 55_5 yes
Fe(1) C(8) C(7) C(6) -59.6(4) 0_555 14_1 5_555 55_5 yes
Fe(1) C(8) C(9) C(10) 59.0(5) 0_555 14_1 5_555 55_5 yes
Fe(1) C(8) C(7) C(6) 59.6(4) 0_555 14_1 5_555 55_5 yes
Fe(1) C(8) C(9) C(10) -59.0(5) 0_555 14_1 5_555 55_5 yes
Fe(1) C(9) C(8) C(7) -58.7(5) 0_555 14_1 5_555 55_5 yes
Fe(1) C(9) C(10) C(6) 59.6(4) 0_555 14_1 5_555 55_5 yes
Fe(1) C(9) C(8) C(7) 58.7(5) 0_555 14_1 5_555 55_5 yes
Fe(1) C(9) C(10) C(6) -59.6(4) 0_555 14_1 5_555 55_5 yes
Fe(1) C(10) C(6) S(1) -115.1(4) 0_555 14_1 5_555 55_5 yes
Fe(1) C(10) C(6) C(7) 60.1(4) 0_555 14_1 5_555 55_5 yes
Fe(1) C(10) C(9) C(8) -59.7(5) 0_555 14_1 5_555 55_5 yes
Fe(1) C(10) C(6) S(1) 115.1(4) 0_555 14_1 5_555 55_5 yes
Fe(1) C(10) C(6) C(7) -60.1(4) 0_555 14_1 5_555 55_5 yes
Fe(1) C(10) C(9) C(8) 59.7(5) 0_555 14_1 5_555 55_5 yes
S(1) C(3) C(2) C(1) -175.8(4) 0_555 14_1 5_555 55_5 yes
S(1) C(3) C(4) C(5) 177.0(4) 0_555 14_1 5_555 55_5 yes
S(1) C(6) Fe(1) C(7) -121.8(7) 0_555 14_1 5_555 55_5 yes
S(1) C(6) Fe(1) C(7) 58.2(7) 0_555 14_1 5_555 55_5 yes
S(1) C(6) Fe(1) C(8) -159.4(6) 0_555 14_1 5_555 55_5 yes
S(1) C(6) Fe(1) C(8) 20.6(6) 0_555 14_1 5_555 55_5 yes
S(1) C(6) Fe(1) C(9) 158.0(6) 0_555 14_1 5_555 55_5 yes
S(1) C(6) Fe(1) C(9) -22.0(6) 0_555 14_1 5_555 55_5 yes
S(1) C(6) Fe(1) C(10) 119.8(6) 0_555 14_1 5_555 55_5 yes
S(1) C(6) Fe(1) C(10) -60.2(6) 0_555 14_1 5_555 55_5 yes
S(1) C(6) C(7) C(8) 175.4(5) 0_555 14_1 5_555 55_5 yes
S(1) C(6) C(10) C(9) -175.3(4) 0_555 14_1 5_555 55_5 yes
F(1) C(11) C(12) O(1) 37.2(7) 0_555 14_1 5_555 55_5 yes
F(1) C(11) C(12) C(13) -145.0(5) 0_555 14_1 5_555 55_5 yes
F(2) C(11) C(12) O(1) -81.7(6) 0_555 14_1 5_555 55_5 yes
F(2) C(11) C(12) C(13) 96.1(7) 0_555 14_1 5_555 55_5 yes
F(3) C(11) C(12) O(1) 159.4(5) 0_555 14_1 5_555 55_5 yes
F(3) C(11) C(12) C(13) -22.8(8) 0_555 14_1 5_555 55_5 yes
F(4) C(15) C(14) O(2) -74.6(9) 0_555 14_1 5_555 55_5 yes
F(4) C(15) C(14) C(13) 105.9(9) 0_555 14_1 5_555 55_5 yes
F(5) C(15) C(14) O(2) 161.0(8) 0_555 14_1 5_555 55_5 yes
F(5) C(15) C(14) C(13) -18(1) 0_555 14_1 5_555 55_5 yes
F(6) C(15) C(14) O(2) 43.1(9) 0_555 14_1 5_555 55_5 yes
F(6) C(15) C(14) C(13) -136.4(8) 0_555 14_1 5_555 55_5 yes
O(1) Zn(1) O(2) C(14) -15.5(3) 0_555 14_1 5_555 55_5 yes
O(1) Zn(1) O(2) C(14) -164.5(3) 0_555 14_1 5_555 55_5 yes
O(1) Zn(1) N(1) C(1) 120.6(4) 0_555 14_1 5_555 55_5 yes
O(1) Zn(1) N(1) C(5) -62.0(4) 0_555 14_1 5_555 55_5 yes
O(1) Zn(1) N(1) C(1) 59.4(4) 0_555 14_1 5_555 55_5 yes
O(1) Zn(1) N(1) C(5) -118.0(4) 0_555 14_1 5_555 55_5 yes
O(1) C(12) C(13) C(14) -2.1(9) 0_555 14_1 5_555 55_5 yes
O(2) Zn(1) O(1) C(12) 13.8(4) 0_555 14_1 5_555 55_5 yes
O(2) Zn(1) O(1) C(12) 166.2(4) 0_555 14_1 5_555 55_5 yes
O(2) Zn(1) N(1) C(1) 32.1(4) 0_555 14_1 5_555 55_5 yes
O(2) Zn(1) N(1) C(5) -150.5(4) 0_555 14_1 5_555 55_5 yes
O(2) Zn(1) N(1) C(1) 147.9(4) 0_555 14_1 5_555 55_5 yes
O(2) Zn(1) N(1) C(5) -29.5(4) 0_555 14_1 5_555 55_5 yes
O(2) C(14) C(13) C(12) -0.3(9) 0_555 14_1 5_555 55_5 yes
N(1) Zn(1) O(1) C(12) -76.0(4) 0_555 14_1 5_555 55_5 yes
N(1) Zn(1) O(1) C(12) -104.0(4) 0_555 14_1 5_555 55_5 yes
N(1) Zn(1) O(2) C(14) 73.0(4) 0_555 14_1 5_555 55_5 yes
N(1) Zn(1) O(2) C(14) 107.0(4) 0_555 14_1 5_555 55_5 yes
N(1) C(1) C(2) C(3) -1.5(9) 0_555 14_1 5_555 55_5 yes
N(1) C(5) C(4) C(3) -1.4(8) 0_555 14_1 5_555 55_5 yes
C(1) N(1) C(5) C(4) 2.2(7) 0_555 14_1 5_555 55_5 yes
C(1) C(2) C(3) C(4) 2.2(8) 0_555 14_1 5_555 55_5 yes
C(2) C(1) N(1) C(5) -0.7(8) 0_555 14_1 5_555 55_5 yes
C(2) C(3) S(1) C(6) 159.1(5) 0_555 14_1 5_555 55_5 yes
C(2) C(3) C(4) C(5) -0.8(7) 0_555 14_1 5_555 55_5 yes
C(3) S(1) C(6) C(7) 95.2(5) 0_555 14_1 5_555 55_5 yes
C(3) S(1) C(6) C(10) -90.6(5) 0_555 14_1 5_555 55_5 yes
C(4) C(3) S(1) C(6) -18.7(5) 0_555 14_1 5_555 55_5 yes
C(6) Fe(1) C(7) C(8) -119.0(7) 0_555 14_1 5_555 55_5 yes
C(6) Fe(1) C(7) C(8) -61.0(7) 0_555 14_1 5_555 55_5 yes
C(6) Fe(1) C(8) C(7) 37.8(4) 0_555 14_1 5_555 55_5 yes
C(6) Fe(1) C(8) C(9) -82.5(5) 0_555 14_1 5_555 55_5 yes
C(6) Fe(1) C(8) C(7) 142.2(4) 0_555 14_1 5_555 55_5 yes
C(6) Fe(1) C(8) C(9) -97.5(5) 0_555 14_1 5_555 55_5 yes
C(6) Fe(1) C(9) C(8) 81.0(5) 0_555 14_1 5_555 55_5 yes
C(6) Fe(1) C(9) C(10) -38.8(4) 0_555 14_1 5_555 55_5 yes
C(6) Fe(1) C(9) C(8) 99.0(5) 0_555 14_1 5_555 55_5 yes
C(6) Fe(1) C(9) C(10) -141.2(4) 0_555 14_1 5_555 55_5 yes
C(6) Fe(1) C(10) C(9) 118.0(6) 0_555 14_1 5_555 55_5 yes
C(6) Fe(1) C(10) C(9) 62.0(6) 0_555 14_1 5_555 55_5 yes
C(6) C(7) Fe(1) C(8) 119.0(7) 0_555 14_1 5_555 55_5 yes
C(6) C(7) Fe(1) C(8) -61.0(7) 0_555 14_1 5_555 55_5 yes
C(6) C(7) Fe(1) C(9) 82.6(5) 0_555 14_1 5_555 55_5 yes
C(6) C(7) Fe(1) C(9) -97.4(5) 0_555 14_1 5_555 55_5 yes
C(6) C(7) Fe(1) C(10) 38.7(4) 0_555 14_1 5_555 55_5 yes
C(6) C(7) Fe(1) C(10) -141.3(4) 0_555 14_1 5_555 55_5 yes
C(6) C(7) C(8) C(9) -0.4(8) 0_555 14_1 5_555 55_5 yes
C(6) C(10) Fe(1) C(7) -37.9(4) 0_555 14_1 5_555 55_5 yes
C(6) C(10) Fe(1) C(7) 142.1(4) 0_555 14_1 5_555 55_5 yes
C(6) C(10) Fe(1) C(8) -81.4(5) 0_555 14_1 5_555 55_5 yes
C(6) C(10) Fe(1) C(8) 98.6(5) 0_555 14_1 5_555 55_5 yes
C(6) C(10) Fe(1) C(9) -118.0(6) 0_555 14_1 5_555 55_5 yes
C(6) C(10) Fe(1) C(9) 62.0(6) 0_555 14_1 5_555 55_5 yes
C(6) C(10) C(9) C(8) -0.1(7) 0_555 14_1 5_555 55_5 yes
C(7) Fe(1) C(6) C(10) 118.4(6) 0_555 14_1 5_555 55_5 yes
C(7) Fe(1) C(6) C(10) 61.6(6) 0_555 14_1 5_555 55_5 yes
C(7) Fe(1) C(8) C(9) -120.3(7) 0_555 14_1 5_555 55_5 yes
C(7) Fe(1) C(8) C(9) -59.7(7) 0_555 14_1 5_555 55_5 yes
C(7) Fe(1) C(9) C(8) 37.2(5) 0_555 14_1 5_555 55_5 yes
C(7) Fe(1) C(9) C(10) -82.7(5) 0_555 14_1 5_555 55_5 yes
C(7) Fe(1) C(9) C(8) 142.8(5) 0_555 14_1 5_555 55_5 yes
C(7) Fe(1) C(9) C(10) -97.3(5) 0_555 14_1 5_555 55_5 yes
C(7) Fe(1) C(10) C(9) 80.1(6) 0_555 14_1 5_555 55_5 yes
C(7) Fe(1) C(10) C(9) 99.9(6) 0_555 14_1 5_555 55_5 yes
C(7) C(6) Fe(1) C(8) -37.6(6) 0_555 14_1 5_555 55_5 yes
C(7) C(6) Fe(1) C(8) 142.4(6) 0_555 14_1 5_555 55_5 yes
C(7) C(6) Fe(1) C(9) -80.2(6) 0_555 14_1 5_555 55_5 yes
C(7) C(6) Fe(1) C(9) 99.8(6) 0_555 14_1 5_555 55_5 yes
C(7) C(6) Fe(1) C(10) -118.4(6) 0_555 14_1 5_555 55_5 yes
C(7) C(6) Fe(1) C(10) 61.6(6) 0_555 14_1 5_555 55_5 yes
C(7) C(6) C(10) C(9) -0.2(7) 0_555 14_1 5_555 55_5 yes
C(7) C(8) Fe(1) C(9) 120.3(7) 0_555 14_1 5_555 55_5 yes
C(7) C(8) Fe(1) C(9) -59.7(7) 0_555 14_1 5_555 55_5 yes
C(7) C(8) Fe(1) C(10) 82.6(5) 0_555 14_1 5_555 55_5 yes
C(7) C(8) Fe(1) C(10) -97.4(5) 0_555 14_1 5_555 55_5 yes
C(7) C(8) C(9) C(10) 0.3(8) 0_555 14_1 5_555 55_5 yes
C(8) Fe(1) C(6) C(10) 80.7(5) 0_555 14_1 5_555 55_5 yes
C(8) Fe(1) C(6) C(10) 99.3(5) 0_555 14_1 5_555 55_5 yes
C(8) Fe(1) C(9) C(10) -119.8(7) 0_555 14_1 5_555 55_5 yes
C(8) Fe(1) C(9) C(10) -60.2(7) 0_555 14_1 5_555 55_5 yes
C(8) Fe(1) C(10) C(9) 36.6(6) 0_555 14_1 5_555 55_5 yes
C(8) Fe(1) C(10) C(9) 143.4(6) 0_555 14_1 5_555 55_5 yes
C(8) C(7) Fe(1) C(9) -36.4(5) 0_555 14_1 5_555 55_5 yes
C(8) C(7) Fe(1) C(9) 143.6(5) 0_555 14_1 5_555 55_5 yes
C(8) C(7) Fe(1) C(10) -80.3(6) 0_555 14_1 5_555 55_5 yes
C(8) C(7) Fe(1) C(10) 99.7(6) 0_555 14_1 5_555 55_5 yes
C(8) C(7) C(6) C(10) 0.4(7) 0_555 14_1 5_555 55_5 yes
C(8) C(9) Fe(1) C(10) 119.8(7) 0_555 14_1 5_555 55_5 yes
C(8) C(9) Fe(1) C(10) -60.2(7) 0_555 14_1 5_555 55_5 yes
C(9) Fe(1) C(6) C(10) 38.2(5) 0_555 14_1 5_555 55_5 yes
C(9) Fe(1) C(6) C(10) 141.8(5) 0_555 14_1 5_555 55_5 yes
C(9) C(8) Fe(1) C(10) -37.6(4) 0_555 14_1 5_555 55_5 yes
C(9) C(8) Fe(1) C(10) 142.4(4) 0_555 14_1 5_555 55_5 yes
C(11) C(12) C(13) C(14) -179.5(5) 0_555 14_1 5_555 55_5 yes
C(12) C(13) C(14) C(15) 179.1(5) 0_555 14_1 5_555 55_5 yes
C(12) C(13) C(14) C(15) 179.1(5) 0_555 14_1 5_555 55_5 yes
